data_7701587
loop_
_publ_author_name
'Sanjeewa, Liurukara D.'
'Fulle, Kyle'
'McMillen, Colin D.'
'Kolis, Joseph W.'

_publ_section_title
;
 Hydrothermal synthesis and structural characterization of several complex
 rare earth tantalates: Ln<sub>2</sub>TaO<sub>5</sub>(OH) (Ln = La, Pr)
 and Ln<sub>3</sub>Ta<sub>2</sub>O<sub>9</sub>(OH) (Ln = Pr, Nd).
;
_journal_issue 22
_journal_name_full 'Dalton transactions (Cambridge, England : 2003)'
_journal_page_first 7704
_journal_page_last 7713
_journal_paper_doi 10.1039/c9dt00059c
_journal_volume 48
_journal_year 2019
_chemical_formula_sum 'H O10 Pr3 Ta2'
_chemical_formula_weight 945.64
_space_group_crystal_system orthorhombic
_space_group_IT_number 58
_space_group_name_Hall '-P 2 2n'
_space_group_name_H-M_alt 'P n n m'
_atom_sites_solution_hydrogens difmap
_atom_sites_solution_primary dual
_atom_sites_solution_secondary difmap
_audit_creation_method SHELXL-2016/6
_audit_update_record
;
2019-01-04 deposited with the CCDC.	2019-02-18 downloaded from the CCDC.
;
_cell_angle_alpha 90
_cell_angle_beta 90
_cell_angle_gamma 90
_cell_formula_units_Z 4
_cell_length_a 19.3603(10)
_cell_length_b 5.5779(3)
_cell_length_c 7.7079(3)
_cell_measurement_reflns_used 5139
_cell_measurement_temperature 298(2)
_cell_measurement_theta_max 30.49
_cell_measurement_theta_min 2.84
_cell_volume 832.37(7)
_computing_cell_refinement 'Bruker SAINT'
_computing_data_collection 'Bruker APEX3'
_computing_data_reduction 'Bruker SAINT'
_computing_molecular_graphics 'DIAMOND (Bradenburg, 1999)'
_computing_publication_material 'SHELXL-2016/6 (Sheldrick, 2016)'
_computing_structure_refinement 'SHELXL-2016/6 (Sheldrick, 2016)'
_computing_structure_solution 'SHELXT-2014 (Sheldrick 2014)'
_diffrn_ambient_temperature 298(2)
_diffrn_measured_fraction_theta_full 1.000
_diffrn_measured_fraction_theta_max 1.000
_diffrn_measurement_device_type 'Bruker Photon 100'
_diffrn_measurement_method '\f and \w scans'
_diffrn_radiation_type MoK\a
_diffrn_radiation_wavelength 0.71073
_diffrn_reflns_av_R_equivalents 0.0565
_diffrn_reflns_av_unetI/netI 0.0202
_diffrn_reflns_Laue_measured_fraction_full 1.000
_diffrn_reflns_Laue_measured_fraction_max 1.000
_diffrn_reflns_limit_h_max 23
_diffrn_reflns_limit_h_min -23
_diffrn_reflns_limit_k_max 6
_diffrn_reflns_limit_k_min -6
_diffrn_reflns_limit_l_max 9
_diffrn_reflns_limit_l_min -9
_diffrn_reflns_number 14191
_diffrn_reflns_point_group_measured_fraction_full 1.000
_diffrn_reflns_point_group_measured_fraction_max 1.000
_diffrn_reflns_theta_full 25.242
_diffrn_reflns_theta_max 25.490
_diffrn_reflns_theta_min 2.104
_diffrn_source Ius
_exptl_absorpt_coefficient_mu 43.454
_exptl_absorpt_correction_T_max 1.0000
_exptl_absorpt_correction_T_min 0.4857
_exptl_absorpt_correction_type multi-scan
_exptl_absorpt_process_details 'SADABS, Bruker'
_exptl_crystal_colour green
_exptl_crystal_density_diffrn 7.546
_exptl_crystal_description column
_exptl_crystal_F_000 1616
_exptl_crystal_size_max 0.100
_exptl_crystal_size_mid 0.060
_exptl_crystal_size_min 0.060
_refine_diff_density_max 1.098
_refine_diff_density_min -1.388
_refine_diff_density_rms 0.295
_refine_ls_extinction_coef 0.00039(4)
_refine_ls_extinction_expression Fc^*^=kFc[1+0.001xFc^2^\l^3^/sin(2\q)]^-1/4^
_refine_ls_extinction_method 'SHELXL-2016/6 (Sheldrick 2016)'
_refine_ls_goodness_of_fit_ref 1.047
_refine_ls_hydrogen_treatment noref
_refine_ls_matrix_type full
_refine_ls_number_parameters 79
_refine_ls_number_reflns 840
_refine_ls_number_restraints 1
_refine_ls_restrained_S_all 1.046
_refine_ls_R_factor_all 0.0263
_refine_ls_R_factor_gt 0.0208
_refine_ls_shift/su_max 0.000
_refine_ls_shift/su_mean 0.000
_refine_ls_structure_factor_coef Fsqd
_refine_ls_weighting_details 'w=1/[\s^2^(Fo^2^)+(0.0213P)^2^+7.7583P] where P=(Fo^2^+2Fc^2^)/3'
_refine_ls_weighting_scheme calc
_refine_ls_wR_factor_gt 0.0434
_refine_ls_wR_factor_ref 0.0452
_reflns_Friedel_coverage 0.000
_reflns_number_gt 754
_reflns_number_total 840
_reflns_threshold_expression 'I > 2\s(I)'
_cod_data_source_file c9dt00059c2.cif
_cod_data_source_block 4
_cod_database_code 7701587
_shelx_shelxl_version_number 2016/6
_shelx_space_group_comment
;
The symmetry employed for this shelxl refinement is uniquely defined
by the following loop, which should always be used as a source of
symmetry information in preference to the above space-group names.
They are only intended as comments.
;
_shelx_estimated_absorpt_t_min 0.098
_shelx_estimated_absorpt_t_max 0.180

loop_
_space_group_symop_operation_xyz
'x, y, z'
'-x, -y, z'
'-x+1/2, y+1/2, -z+1/2'
'x+1/2, -y+1/2, -z+1/2'
'-x, -y, -z'
'x, y, -z'
'x-1/2, -y-1/2, z-1/2'
'-x-1/2, y-1/2, z-1/2'

loop_
_atom_site_label
_atom_site_type_symbol
_atom_site_fract_x
_atom_site_fract_y
_atom_site_fract_z
_atom_site_U_iso_or_equiv
_atom_site_adp_type
_atom_site_occupancy
_atom_site_site_symmetry_order
_atom_site_calc_flag
_atom_site_refinement_flags_posn
_atom_site_refinement_flags_adp
_atom_site_refinement_flags_occupancy
Pr1 Pr 0.14301(3) 0.42300(12) 0.000000 0.01845(18) Uani 1 2 d S T P
Pr2 Pr 0.09694(3) -0.50859(12) 0.500000 0.01827(18) Uani 1 2 d S T P
Pr3 Pr 0.000000 0.000000 0.25730(8) 0.01928(17) Uani 1 2 d S T P
Ta1 Ta 0.18283(2) -0.07895(6) 0.25181(4) 0.01668(13) Uani 1 1 d . . .
O1 O 0.2680(3) 0.1009(10) 0.3000(7) 0.0192(12) Uani 1 1 d . . .
O2 O -0.0020(4) -0.7461(15) 0.500000 0.0229(18) Uani 1 2 d S T P
O3 O 0.1794(4) -0.1738(15) 0.500000 0.0173(17) Uani 1 2 d S T P
O4 O 0.1227(3) 0.1912(10) 0.2796(7) 0.0205(13) Uani 1 1 d . . .
O5 O 0.0998(3) -0.2839(10) 0.2133(7) 0.0198(13) Uani 1 1 d . . .
O6 O 0.0269(4) 0.2555(14) 0.000000 0.0216(18) Uani 1 2 d DS T P
H6 H 0.045850 0.099463 0.000000 0.020 Uiso 1 2 d DS U P
O7 O 0.1889(4) 0.0045(15) 0.000000 0.0213(19) Uani 1 2 d S T P

loop_
_atom_site_aniso_label
_atom_site_aniso_U_11
_atom_site_aniso_U_22
_atom_site_aniso_U_33
_atom_site_aniso_U_23
_atom_site_aniso_U_13
_atom_site_aniso_U_12
Pr1 0.0198(4) 0.0181(3) 0.0174(3) 0.000 0.000 -0.0007(3)
Pr2 0.0186(4) 0.0175(3) 0.0187(3) 0.000 0.000 -0.0008(3)
Pr3 0.0197(4) 0.0195(4) 0.0186(3) 0.000 0.000 -0.0007(3)
Ta1 0.0167(2) 0.0168(2) 0.01651(19) -0.00012(13) 0.00011(13) -0.00038(14)
O1 0.020(3) 0.018(3) 0.019(3) 0.002(3) -0.002(2) -0.004(2)
O2 0.028(5) 0.021(4) 0.020(4) 0.000 0.000 -0.002(4)
O3 0.023(4) 0.020(4) 0.009(4) 0.000 0.000 -0.004(4)
O4 0.020(3) 0.022(3) 0.020(3) 0.005(2) -0.002(2) 0.004(2)
O5 0.018(3) 0.020(3) 0.022(3) -0.003(2) 0.000(2) -0.003(2)
O6 0.015(4) 0.022(4) 0.028(5) 0.000 0.000 -0.003(4)
O7 0.025(5) 0.022(4) 0.017(4) 0.000 0.000 -0.001(4)

loop_
_atom_type_symbol
_atom_type_description
_atom_type_scat_dispersion_real
_atom_type_scat_dispersion_imag
_atom_type_scat_source
O O 0.0106 0.0060 'International Tables Vol C Tables 4.2.6.8 and 6.1.1.4'
Pr Pr -0.2180 2.8214 'International Tables Vol C Tables 4.2.6.8 and 6.1.1.4'
Ta Ta -0.7052 6.5227 'International Tables Vol C Tables 4.2.6.8 and 6.1.1.4'
H H 0.0000 0.0000 'International Tables Vol C Tables 4.2.6.8 and 6.1.1.4'

loop_
_geom_angle_atom_site_label_1
_geom_angle_atom_site_label_2
_geom_angle_atom_site_label_3
_geom_angle
_geom_angle_site_symmetry_1
_geom_angle_site_symmetry_3
O6 Pr1 O5 86.61(19) . 1_565
O6 Pr1 O5 86.61(19) . 6_565
O5 Pr1 O5 83.7(3) 1_565 6_565
O6 Pr1 O7 88.3(3) . .
O5 Pr1 O7 137.78(14) 1_565 .
O5 Pr1 O7 137.78(14) 6_565 .
O6 Pr1 O1 141.60(13) . 3
O5 Pr1 O1 64.04(18) 1_565 3
O5 Pr1 O1 112.31(19) 6_565 3
O7 Pr1 O1 97.20(19) . 3
O6 Pr1 O1 141.60(13) . 8_665
O5 Pr1 O1 112.31(19) 1_565 8_665
O5 Pr1 O1 64.04(18) 6_565 8_665
O7 Pr1 O1 97.20(19) . 8_665
O1 Pr1 O1 75.6(3) 3 8_665
O6 Pr1 O4 70.25(15) . .
O5 Pr1 O4 73.70(19) 1_565 .
O5 Pr1 O4 148.17(19) 6_565 .
O7 Pr1 O4 65.16(15) . .
O1 Pr1 O4 77.72(18) 3 .
O1 Pr1 O4 145.64(19) 8_665 .
O6 Pr1 O4 70.25(15) . 6
O5 Pr1 O4 148.17(19) 1_565 6
O5 Pr1 O4 73.70(19) 6_565 6
O7 Pr1 O4 65.16(15) . 6
O1 Pr1 O4 145.65(19) 3 6
O1 Pr1 O4 77.72(18) 8_665 6
O4 Pr1 O4 115.8(3) . 6
O6 Pr1 Ta1 120.77(14) . 1_565
O5 Pr1 Ta1 34.19(13) 1_565 1_565
O5 Pr1 Ta1 85.28(14) 6_565 1_565
O7 Pr1 Ta1 131.93(13) . 1_565
O1 Pr1 Ta1 35.96(12) 3 1_565
O1 Pr1 Ta1 82.82(13) 8_665 1_565
O4 Pr1 Ta1 88.13(13) . 1_565
O4 Pr1 Ta1 156.02(13) 6 1_565
O6 Pr1 Ta1 120.77(14) . 6_565
O5 Pr1 Ta1 85.28(14) 1_565 6_565
O5 Pr1 Ta1 34.19(13) 6_565 6_565
O7 Pr1 Ta1 131.93(13) . 6_565
O1 Pr1 Ta1 82.82(13) 3 6_565
O1 Pr1 Ta1 35.96(12) 8_665 6_565
O4 Pr1 Ta1 156.02(13) . 6_565
O4 Pr1 Ta1 88.13(13) 6 6_565
Ta1 Pr1 Ta1 67.899(16) 1_565 6_565
O6 Pr1 Ta1 84.04(15) . 6
O5 Pr1 Ta1 167.73(13) 1_565 6
O5 Pr1 Ta1 103.64(14) 6_565 6
O7 Pr1 Ta1 34.14(3) . 6
O1 Pr1 Ta1 120.37(13) 3 6
O1 Pr1 Ta1 79.90(13) 8_665 6
O4 Pr1 Ta1 95.60(13) . 6
O4 Pr1 Ta1 32.43(13) 6 6
Ta1 Pr1 Ta1 154.43(2) 1_565 6
Ta1 Pr1 Ta1 106.347(11) 6_565 6
O6 Pr1 Ta1 84.04(15) . .
O5 Pr1 Ta1 103.64(14) 1_565 .
O5 Pr1 Ta1 167.73(13) 6_565 .
O7 Pr1 Ta1 34.14(3) . .
O1 Pr1 Ta1 79.90(13) 3 .
O1 Pr1 Ta1 120.37(13) 8_665 .
O4 Pr1 Ta1 32.43(13) . .
O4 Pr1 Ta1 95.60(13) 6 .
Ta1 Pr1 Ta1 106.346(11) 1_565 .
Ta1 Pr1 Ta1 154.43(2) 6_565 .
Ta1 Pr1 Ta1 67.513(16) 6 .
O2 Pr2 O2 72.4(3) 5_546 .
O2 Pr2 O4 125.60(17) 5_546 1_545
O2 Pr2 O4 77.1(2) . 1_545
O2 Pr2 O4 125.60(17) 5_546 6_546
O2 Pr2 O4 77.1(2) . 6_546
O4 Pr2 O4 88.4(2) 1_545 6_546
O2 Pr2 O3 92.8(3) 5_546 .
O2 Pr2 O3 165.2(3) . .
O4 Pr2 O3 112.90(19) 1_545 .
O4 Pr2 O3 112.90(19) 6_546 .
O2 Pr2 O5 73.46(15) 5_546 .
O2 Pr2 O5 107.35(15) . .
O4 Pr2 O5 74.23(18) 1_545 .
O4 Pr2 O5 160.18(18) 6_546 .
O3 Pr2 O5 67.12(14) . .
O2 Pr2 O5 73.46(15) 5_546 6_556
O2 Pr2 O5 107.35(15) . 6_556
O4 Pr2 O5 160.18(18) 1_545 6_556
O4 Pr2 O5 74.23(18) 6_546 6_556
O3 Pr2 O5 67.12(14) . 6_556
O5 Pr2 O5 120.8(2) . 6_556
O2 Pr2 Ta1 87.53(18) 5_546 6_556
O2 Pr2 Ta1 141.52(10) . 6_556
O4 Pr2 Ta1 139.19(14) 1_545 6_556
O4 Pr2 Ta1 89.55(13) 6_546 6_556
O3 Pr2 Ta1 33.70(3) . 6_556
O5 Pr2 Ta1 97.35(12) . 6_556
O5 Pr2 Ta1 34.31(12) 6_556 6_556
O2 Pr2 Ta1 87.53(18) 5_546 .
O2 Pr2 Ta1 141.52(10) . .
O4 Pr2 Ta1 89.55(13) 1_545 .
O4 Pr2 Ta1 139.19(14) 6_546 .
O3 Pr2 Ta1 33.70(3) . .
O5 Pr2 Ta1 34.31(12) . .
O5 Pr2 Ta1 97.35(12) 6_556 .
Ta1 Pr2 Ta1 66.518(16) 6_556 .
O2 Pr2 Pr2 36.2(2) 5_546 5_546
O2 Pr2 Pr2 36.1(2) . 5_546
O4 Pr2 Pr2 102.83(14) 1_545 5_546
O4 Pr2 Pr2 102.83(14) 6_546 5_546
O3 Pr2 Pr2 129.1(2) . 5_546
O5 Pr2 Pr2 90.51(13) . 5_546
O5 Pr2 Pr2 90.51(13) 6_556 5_546
Ta1 Pr2 Pr2 117.32(2) 6_556 5_546
Ta1 Pr2 Pr2 117.32(2) . 5_546
O2 Pr2 Pr3 92.89(18) 5_546 1_545
O2 Pr2 Pr3 35.53(12) . 1_545
O4 Pr2 Pr3 42.66(14) 1_545 1_545
O4 Pr2 Pr3 87.07(13) 6_546 1_545
O3 Pr2 Pr3 150.04(4) . 1_545
O5 Pr2 Pr3 86.47(12) . 1_545
O5 Pr2 Pr3 142.36(12) 6_556 1_545
Ta1 Pr2 Pr3 176.114(15) 6_556 1_545
Ta1 Pr2 Pr3 117.355(10) . 1_545
Pr2 Pr2 Pr3 61.721(16) 5_546 1_545
O2 Pr2 Pr3 92.89(18) 5_546 5_546
O2 Pr2 Pr3 35.53(11) . 5_546
O4 Pr2 Pr3 87.07(13) 1_545 5_546
O4 Pr2 Pr3 42.66(14) 6_546 5_546
O3 Pr2 Pr3 150.04(4) . 5_546
O5 Pr2 Pr3 142.36(12) . 5_546
O5 Pr2 Pr3 86.47(12) 6_556 5_546
Ta1 Pr2 Pr3 117.355(10) 6_556 5_546
Ta1 Pr2 Pr3 176.114(15) . 5_546
Pr2 Pr2 Pr3 61.721(16) 5_546 5_546
Pr3 Pr2 Pr3 58.770(19) 1_545 5_546
O2 Pr3 O2 74.3(3) 1_565 5_546
O2 Pr3 O6 107.0(2) 1_565 .
O2 Pr3 O6 166.9(3) 5_546 .
O2 Pr3 O6 166.9(3) 1_565 5
O2 Pr3 O6 107.0(2) 5_546 5
O6 Pr3 O6 74.9(3) . 5
O2 Pr3 O5 120.0(2) 1_565 .
O2 Pr3 O5 73.4(2) 5_546 .
O6 Pr3 O5 95.3(2) . .
O6 Pr3 O5 72.2(2) 5 .
O2 Pr3 O5 73.4(2) 1_565 2
O2 Pr3 O5 120.0(2) 5_546 2
O6 Pr3 O5 72.2(2) . 2
O6 Pr3 O5 95.3(2) 5 2
O5 Pr3 O5 164.5(3) . 2
O2 Pr3 O4 100.3(2) 1_565 2
O2 Pr3 O4 73.5(2) 5_546 2
O6 Pr3 O4 118.4(2) . 2
O6 Pr3 O4 68.2(2) 5 2
O5 Pr3 O4 116.71(18) . 2
O5 Pr3 O4 64.42(18) 2 2
O2 Pr3 O4 73.5(2) 1_565 .
O2 Pr3 O4 100.3(2) 5_546 .
O6 Pr3 O4 68.2(2) . .
O6 Pr3 O4 118.4(2) 5 .
O5 Pr3 O4 64.42(18) . .
O5 Pr3 O4 116.71(18) 2 .
O4 Pr3 O4 172.5(2) 2 .
O2 Pr3 Ta1 85.3(2) 1_565 2
O2 Pr3 Ta1 95.8(2) 5_546 2
O6 Pr3 Ta1 97.31(18) . 2
O6 Pr3 Ta1 81.60(18) 5 2
O5 Pr3 Ta1 146.75(12) . 2
O5 Pr3 Ta1 32.91(12) 2 2
O4 Pr3 Ta1 31.57(12) 2 2
O4 Pr3 Ta1 148.60(12) . 2
O2 Pr3 Ta1 95.8(2) 1_565 .
O2 Pr3 Ta1 85.3(2) 5_546 .
O6 Pr3 Ta1 81.60(18) . .
O6 Pr3 Ta1 97.31(18) 5 .
O5 Pr3 Ta1 32.91(12) . .
O5 Pr3 Ta1 146.75(12) 2 .
O4 Pr3 Ta1 148.60(12) 2 .
O4 Pr3 Ta1 31.57(12) . .
Ta1 Pr3 Ta1 178.64(2) 2 .
O2 Pr3 Pr3 37.14(17) 1_565 5_556
O2 Pr3 Pr3 37.14(17) 5_546 5_556
O6 Pr3 Pr3 142.57(15) . 5_556
O6 Pr3 Pr3 142.57(14) 5 5_556
O5 Pr3 Pr3 97.73(13) . 5_556
O5 Pr3 Pr3 97.73(13) 2 5_556
O4 Pr3 Pr3 86.23(12) 2 5_556
O4 Pr3 Pr3 86.23(12) . 5_556
Ta1 Pr3 Pr3 90.680(11) 2 5_556
Ta1 Pr3 Pr3 90.680(11) . 5_556
O2 Pr3 Pr2 35.2(2) 1_565 1_565
O2 Pr3 Pr2 91.97(18) 5_546 1_565
O6 Pr3 Pr2 82.91(15) . 1_565
O6 Pr3 Pr2 154.53(16) 5 1_565
O5 Pr3 Pr2 98.08(12) . 1_565
O5 Pr3 Pr2 89.51(13) 2 1_565
O4 Pr3 Pr2 135.21(12) 2 1_565
O4 Pr3 Pr2 39.26(12) . 1_565
Ta1 Pr3 Pr2 113.924(13) 2 1_565
Ta1 Pr3 Pr2 66.804(12) . 1_565
Pr3 Pr3 Pr2 60.615(10) 5_556 1_565
O4 Ta1 O1 95.0(2) . .
O4 Ta1 O3 94.7(3) . .
O1 Ta1 O3 89.0(3) . .
O4 Ta1 O5 88.7(2) . .
O1 Ta1 O5 175.3(2) . .
O3 Ta1 O5 87.9(3) . .
O4 Ta1 O7 87.8(3) . .
O1 Ta1 O7 90.9(3) . .
O3 Ta1 O7 177.6(3) . .
O5 Ta1 O7 92.1(3) . .
O4 Ta1 O1 169.4(2) . 3_545
O1 Ta1 O1 95.25(10) . 3_545
O3 Ta1 O1 88.4(3) . 3_545
O5 Ta1 O1 81.2(2) . 3_545
O7 Ta1 O1 89.2(3) . 3_545
O4 Ta1 Pr1 123.79(17) . 1_545
O1 Ta1 Pr1 134.40(17) . 1_545
O3 Ta1 Pr1 108.5(2) . 1_545
O5 Ta1 Pr1 43.96(16) . 1_545
O7 Ta1 Pr1 69.9(2) . 1_545
O1 Ta1 Pr1 45.75(15) 3_545 1_545
O4 Ta1 Pr2 100.92(17) . .
O1 Ta1 Pr2 130.31(16) . .
O3 Ta1 Pr2 43.4(2) . .
O5 Ta1 Pr2 45.87(17) . .
O7 Ta1 Pr2 136.1(2) . .
O1 Ta1 Pr2 74.42(16) 3_545 .
Pr1 Ta1 Pr2 69.598(12) 1_545 .
O4 Ta1 Pr1 45.38(16) . .
O1 Ta1 Pr1 83.17(16) . .
O3 Ta1 Pr1 137.9(2) . .
O5 Ta1 Pr1 101.46(17) . .
O7 Ta1 Pr1 44.5(2) . .
O1 Ta1 Pr1 133.49(16) 3_545 .
Pr1 Ta1 Pr1 106.346(11) 1_545 .
Pr2 Ta1 Pr1 138.608(18) . .
O4 Ta1 Pr3 45.47(18) . .
O1 Ta1 Pr3 140.10(17) . .
O3 Ta1 Pr3 89.3(2) . .
O5 Ta1 Pr3 43.34(16) . .
O7 Ta1 Pr3 92.3(2) . .
O1 Ta1 Pr3 124.55(16) 3_545 .
Pr1 Ta1 Pr3 83.408(15) 1_545 .
Pr2 Ta1 Pr3 66.751(14) . .
Pr1 Ta1 Pr3 71.857(14) . .
Ta1 O1 Ta1 142.4(3) . 3
Ta1 O1 Pr1 119.3(2) . 3_545
Ta1 O1 Pr1 98.3(2) 3 3_545
Pr2 O2 Pr2 107.6(3) 5_546 .
Pr2 O2 Pr3 112.5(2) 5_546 1_545
Pr2 O2 Pr3 109.2(3) . 1_545
Pr2 O2 Pr3 112.5(2) 5_546 5_546
Pr2 O2 Pr3 109.2(3) . 5_546
Pr3 O2 Pr3 105.7(3) 1_545 5_546
Ta1 O3 Ta1 148.8(4) . 6_556
Ta1 O3 Pr2 102.9(2) . .
Ta1 O3 Pr2 102.9(2) 6_556 .
Ta1 O4 Pr2 137.9(3) . 1_565
Ta1 O4 Pr1 102.2(2) . .
Pr2 O4 Pr1 105.9(2) 1_565 .
Ta1 O4 Pr3 103.0(2) . .
Pr2 O4 Pr3 98.1(2) 1_565 .
Pr1 O4 Pr3 107.03(19) . .
Ta1 O5 Pr1 101.8(2) . 1_545
Ta1 O5 Pr3 103.7(2) . .
Pr1 O5 Pr3 140.1(2) 1_545 .
Ta1 O5 Pr2 99.8(2) . .
Pr1 O5 Pr2 105.1(2) 1_545 .
Pr3 O5 Pr2 100.2(2) . .
Pr1 O6 Pr3 114.3(2) . .
Pr1 O6 Pr3 114.3(2) . 5
Pr3 O6 Pr3 105.1(3) . 5
Ta1 O7 Ta1 152.2(5) 6 .
Ta1 O7 Pr1 101.4(2) 6 .
Ta1 O7 Pr1 101.4(2) . .

loop_
_geom_bond_atom_site_label_1
_geom_bond_atom_site_label_2
_geom_bond_distance
_geom_bond_site_symmetry_2
Pr1 O6 2.434(8) .
Pr1 O5 2.465(6) 1_565
Pr1 O5 2.465(6) 6_565
Pr1 O7 2.497(9) .
Pr1 O1 2.516(6) 3
Pr1 O1 2.516(6) 8_665
Pr1 O4 2.544(5) .
Pr1 O4 2.544(5) 6
Pr1 Ta1 3.4755(6) 1_565
Pr1 Ta1 3.4755(6) 6_565
Pr1 Ta1 3.4930(7) 6
Pr1 Ta1 3.4930(7) .
Pr2 O2 2.322(9) 5_546
Pr2 O2 2.330(9) .
Pr2 O4 2.437(6) 1_545
Pr2 O4 2.437(6) 6_546
Pr2 O3 2.457(8) .
Pr2 O5 2.541(6) .
Pr2 O5 2.541(6) 6_556
Pr2 Ta1 3.4882(6) 6_556
Pr2 Ta1 3.4883(6) .
Pr2 Pr2 3.7548(13) 5_546
Pr2 Pr3 3.8125(7) 1_545
Pr2 Pr3 3.8125(7) 5_546
Pr3 O2 2.347(5) 1_565
Pr3 O2 2.347(5) 5_546
Pr3 O6 2.497(5) .
Pr3 O6 2.497(5) 5
Pr3 O5 2.521(6) .
Pr3 O5 2.521(6) 2
Pr3 O4 2.609(6) 2
Pr3 O4 2.610(6) .
Pr3 Ta1 3.5672(4) 2
Pr3 Ta1 3.5673(4) .
Pr3 Pr3 3.7414(12) 5_556
Ta1 O4 1.917(6) .
Ta1 O1 1.966(5) .
Ta1 O3 1.986(2) .
Ta1 O5 1.995(5) .
Ta1 O7 1.999(2) .
Ta1 O1 2.062(5) 3_545
